data_7063494
loop_
_publ_author_name
'Du, Jun'
'Shi, Zhi-Qiang'
'Wang, Cong'
'Cui, Peng'

_publ_section_title
;
 Ligand redistribution reactions for the synthesis of heterobimetallic
 rare-earth metal complexes of Co(ii) and Fe(ii)
;
_journal_issue 44
_journal_name_full 'New Journal of Chemistry'
_journal_page_first 18695
_journal_page_last 18699
_journal_paper_doi 10.1039/D4NJ03582H
_journal_volume 48
_journal_year 2024
_chemical_formula_moiety '2(C52 H66 Cl3 Co N2 O2 P2 Y), C4 H8 O'
_chemical_formula_sum 'C108 H140 Cl6 Co2 N4 O5 P4 Y2'
_chemical_formula_weight 2206.49
_space_group_crystal_system trigonal
_space_group_IT_number 147
_space_group_name_Hall '-P 3'
_space_group_name_H-M_alt 'P -3'
_atom_sites_solution_hydrogens geom
_atom_sites_solution_primary dual
_atom_sites_solution_secondary difmap
_audit_creation_date 2024-09-16
_audit_creation_method
;
Olex2 1.5
(compiled 2022.04.07 svn.rca3783a0 for OlexSys, GUI svn.r6498)
;
_audit_update_record
;
2024-10-09 deposited with the CCDC.	2024-10-16 downloaded from the CCDC.
;
_cell_angle_alpha 90
_cell_angle_beta 90
_cell_angle_gamma 120
_cell_formula_units_Z 3
_cell_length_a 21.2208(10)
_cell_length_b 21.2208(10)
_cell_length_c 20.8628(12)
_cell_measurement_reflns_used 9313
_cell_measurement_temperature 273(2)
_cell_measurement_theta_max 27.48
_cell_measurement_theta_min 2.93
_cell_volume 8136.3(7)
_computing_cell_refinement 'SAINT V8.38A (?, 2016)'
_computing_data_collection 'Bruker D8 Venture diffractometer'
_computing_data_reduction 'SAINT V8.38A (?, 2016)'
_computing_molecular_graphics 'Olex2 1.5 (Dolomanov et al., 2009)'
_computing_publication_material 'Olex2 1.5 (Dolomanov et al., 2009)'
_computing_structure_refinement 'SHELXL 2019/3 (Sheldrick, 2015)'
_computing_structure_solution 'SHELXT 2014/5 (Sheldrick, 2014)'
_diffrn_ambient_temperature 273(2)
_diffrn_detector 'CCD area detector'
_diffrn_detector_area_resol_mean 7.9
_diffrn_detector_type 'CCD area detector'
_diffrn_measured_fraction_theta_full 0.998
_diffrn_measured_fraction_theta_max 0.983
_diffrn_measurement_device 'three-circle diffractometer'
_diffrn_measurement_device_type 'Bruker D8 Venture'
_diffrn_measurement_method 'phi and omega scans'
_diffrn_radiation_monochromator graphite
_diffrn_radiation_probe x-ray
_diffrn_radiation_type MoK\a
_diffrn_radiation_wavelength 0.71073
_diffrn_reflns_av_R_equivalents 0.0739
_diffrn_reflns_av_unetI/netI 0.0231
_diffrn_reflns_Laue_measured_fraction_full 0.998
_diffrn_reflns_Laue_measured_fraction_max 0.983
_diffrn_reflns_limit_h_max 27
_diffrn_reflns_limit_h_min -27
_diffrn_reflns_limit_k_max 27
_diffrn_reflns_limit_k_min -27
_diffrn_reflns_limit_l_max 27
_diffrn_reflns_limit_l_min -27
_diffrn_reflns_number 476259
_diffrn_reflns_point_group_measured_fraction_full 0.998
_diffrn_reflns_point_group_measured_fraction_max 0.983
_diffrn_reflns_theta_full 25.242
_diffrn_reflns_theta_max 27.754
_diffrn_reflns_theta_min 2.929
_diffrn_source 'sealed X-ray tube'
_diffrn_source_target Mo
_exptl_absorpt_coefficient_mu 1.619
_exptl_absorpt_correction_T_max 0.7456
_exptl_absorpt_correction_T_min 0.4652
_exptl_absorpt_correction_type multi-scan
_exptl_absorpt_process_details SADABS
_exptl_crystal_colour 'clear light colourless'
_exptl_crystal_colour_lustre clear
_exptl_crystal_colour_modifier light
_exptl_crystal_colour_primary colourless
_exptl_crystal_density_diffrn 1.351
_exptl_crystal_density_method 'not measured'
_exptl_crystal_description block
_exptl_crystal_F_000 3450
_exptl_crystal_size_max 0.22
_exptl_crystal_size_mid 0.21
_exptl_crystal_size_min 0.2
_refine_diff_density_max 0.945
_refine_diff_density_min -0.495
_refine_diff_density_rms 0.079
_refine_ls_extinction_method none
_refine_ls_goodness_of_fit_ref 1.145
_refine_ls_hydrogen_treatment constr
_refine_ls_matrix_type full
_refine_ls_number_parameters 848
_refine_ls_number_reflns 12585
_refine_ls_number_restraints 872
_refine_ls_restrained_S_all 1.131
_refine_ls_R_factor_all 0.0797
_refine_ls_R_factor_gt 0.0519
_refine_ls_shift/su_max 0.001
_refine_ls_shift/su_mean 0.000
_refine_ls_structure_factor_coef Fsqd
_refine_ls_weighting_details 'w=1/[\s^2^(Fo^2^)+(0.0712P)^2^+9.4859P] where P=(Fo^2^+2Fc^2^)/3'
_refine_ls_weighting_scheme calc
_refine_ls_wR_factor_gt 0.1328
_refine_ls_wR_factor_ref 0.1610
_reflns_Friedel_coverage 0.000
_reflns_number_gt 9468
_reflns_number_total 12585
_reflns_threshold_expression 'I > 2\s(I)'
_cod_data_source_file d4nj03582h2.cif
_cod_data_source_block added_by_encifer
_cod_depositor_comments 'Adding full bibliography for 7063493--7063496.cif.'
_cod_original_cell_volume 8136.3(9)
_cod_database_code 7063494
_shelx_shelxl_version_number 2019/3
_shelx_space_group_comment
;
The symmetry employed for this shelxl refinement is uniquely defined
by the following loop, which should always be used as a source of
symmetry information in preference to the above space-group names.
They are only intended as comments.
;
_shelx_estimated_absorpt_t_max 0.738
_shelx_estimated_absorpt_t_min 0.717
_olex2_refinement_description
;
1. Fixed Uiso
 At 1.2 times of:
  All C(H) groups, All C(H,H) groups
2. Restrained distances
 O3-C53 = O3-C56
 1.43 with sigma of 0.01
 O4-C57 = O4-C60
 1.43 with sigma of 0.01
 C58-C57 = C59-C58 = C60-C59
 1.54 with sigma of 0.01
 C54-C53 = C55-C54 = C56-C55
 1.54 with sigma of 0.01
 C60-C57
 2.336 with sigma of 0.02
 C57-C59 = C60-C58
 2.515 with sigma of 0.02
 O4-C58 = O4-C59
 2.426 with sigma of 0.02
 O3-C54 = O3-C55
 2.426 with sigma of 0.02
 C53-C55 = C56-C54
 2.515 with sigma of 0.02
 C53-C56
 2.336 with sigma of 0.02
3. Restrained planarity
 C22A, C20A, C19A, C17A, C21A, C18A, P1
 with sigma of 0.01
 C21, C19, C18, C22, C20, C17, P1
 with sigma of 0.01
 C20A, C18A, C17A, C21A, C19A, C22A, P1
 with sigma of 0.01
4. Uiso/Uaniso restraints and constraints
P1 \\sim C11 \\sim C12 \\sim C13 \\sim C14 \\sim C15 \\sim C16 \\sim C17 \\sim
C18 \\sim C19 \\sim C20 \\sim C21 \\sim C22 \\sim P2 \\sim Y1 \\sim C45 \\sim
C46 \\sim C47 \\sim C48 \\sim O1 \\sim C11A \\sim C12A \\sim C13A \\sim C14A
\\sim C15A \\sim C16A \\sim C17A \\sim C18A \\sim C19A \\sim C20A \\sim C21A
\\sim C22A: within 2A with sigma of 0.01 and sigma for terminal atoms of 0.02
within 2A
C57 \\sim C58 \\sim C59 \\sim C60 \\sim O4: within 2A with sigma of 0.01 and
sigma for terminal atoms of 0.02 within 2A
O2 \\sim C49 \\sim C50 \\sim C51 \\sim C52 \\sim C49A \\sim C50A \\sim C51A
\\sim C52A: within 2A with sigma of 0.01 and sigma for terminal atoms of 0.02
within 2A
Y1 \\sim C45 \\sim C46 \\sim C47 \\sim C48 \\sim O1 \\sim C45A \\sim C46A \\sim
C47A \\sim C48A \\sim O1A: within 2A with sigma of 0.01 and sigma for terminal
atoms of 0.02 within 2A
C53 \\sim C54 \\sim C55 \\sim C56 \\sim O3: within 2A with sigma of 0.01 and
sigma for terminal atoms of 0.02 within 2A
Uanis(O4) \\sim Ueq, Uanis(C57) \\sim Ueq, Uanis(C60) \\sim Ueq, Uanis(C58)
\\sim Ueq, Uanis(C59) \\sim Ueq: with sigma of 0.01 and sigma for terminal
atoms of 0.02
Uanis(C54) \\sim Ueq, Uanis(O3) \\sim Ueq, Uanis(C53) \\sim Ueq, Uanis(C56)
\\sim Ueq, Uanis(C55) \\sim Ueq: with sigma of 0.01 and sigma for terminal
atoms of 0.02
5. Same fragment restrains
{O2, C49A, C50A, C51A, C52A} sigma for 1-2: 0.01, 1-3: 0.02
as in
{O2, C49, C50, C51, C52}
{P1, C11A, C12A, C13A, C14A, C15A, C16A, C17A, C18A, C19A, C20A, C21A, C22A}
sigma for 1-2: 0.01, 1-3: 0.02
as in
{P1, C11, C12, C13, C14, C15, C16, C17, C18, C19, C20, C21, C22}
{Y1, C45A, C46A, C47A, C48A, O1A} sigma for 1-2: 0.01, 1-3: 0.02
as in
{Y1, C45, C46, C47, C48, O1}
6. Others
 Sof(C45A)=Sof(H45C)=Sof(H45D)=Sof(C46A)=Sof(H46C)=Sof(H46D)=Sof(C47A)=
 Sof(H47C)=Sof(H47D)=Sof(C48A)=Sof(H48C)=Sof(H48D)=Sof(O1A)=1-FVAR(1)
 Sof(C45)=Sof(H45A)=Sof(H45B)=Sof(C46)=Sof(H46A)=Sof(H46B)=Sof(C47)=Sof(H47A)=
 Sof(H47B)=Sof(C48)=Sof(H48A)=Sof(H48B)=Sof(O1)=FVAR(1)
 Sof(C49A)=Sof(H49C)=Sof(H49D)=Sof(C50A)=Sof(H50C)=Sof(H50D)=Sof(C51A)=
 Sof(H51C)=Sof(H51D)=Sof(C52A)=Sof(H52C)=Sof(H52D)=1-FVAR(2)
 Sof(C49)=Sof(H49A)=Sof(H49B)=Sof(C50)=Sof(H50A)=Sof(H50B)=Sof(C51)=Sof(H51A)=
 Sof(H51B)=Sof(C52)=Sof(H52A)=Sof(H52B)=FVAR(2)
 Sof(C11A)=Sof(C12A)=Sof(H12A)=Sof(C13A)=Sof(H13A)=Sof(C14A)=Sof(H14A)=
 Sof(C15A)=Sof(H15A)=Sof(C16A)=Sof(H16A)=Sof(C17A)=Sof(C18A)=Sof(H18A)=
 Sof(C19A)=Sof(H19A)=Sof(C20A)=Sof(H20A)=Sof(C21A)=Sof(H21A)=Sof(C22A)=
 Sof(H22A)=1-FVAR(3)
 Sof(C11)=Sof(C12)=Sof(H12)=Sof(C13)=Sof(H13)=Sof(C14)=Sof(H14)=Sof(C15)=
 Sof(H15)=Sof(C16)=Sof(H16)=Sof(C17)=Sof(C18)=Sof(H18)=Sof(C19)=Sof(H19)=
 Sof(C20)=Sof(H20)=Sof(C21)=Sof(H21)=Sof(C22)=Sof(H22)=FVAR(3)
 Fixed Sof: C53(0.33333) H53A(0.33333) H53B(0.33333) C54(0.33333)
 H54A(0.33333) H54B(0.33333) C55(0.33333) H55A(0.33333) H55B(0.33333)
 C56(0.33333) H56A(0.33333) H56B(0.33333) O3(0.33333) C57(0.16667)
 H57A(0.16667) H57B(0.16667) C58(0.16667) H58A(0.16667) H58B(0.16667)
 C59(0.16667) H59A(0.16667) H59B(0.16667) C60(0.16667) H60A(0.16667)
 H60B(0.16667) O4(0.16667)
 Fixed X: C59(-0.07199) C60(-0.03142)
7.a Ternary CH refined with riding coordinates:
 C3(H3), C5(H5), C8(H8), C25(H25), C27(H27), C30(H30)
7.b Secondary CH2 refined with riding coordinates:
 C2(H2A,H2B), C4(H4A,H4B), C6(H6A,H6B), C7(H7A,H7B), C9(H9A,H9B), C10(H10A,
 H10B), C24(H24A,H24B), C26(H26A,H26B), C28(H28A,H28B), C29(H29A,H29B),
 C31(H31A,H31B), C32(H32A,H32B), C49(H49A,H49B), C50(H50A,H50B), C51(H51A,H51B),
  C52(H52A,H52B), C45(H45A,H45B), C46(H46A,H46B), C47(H47A,H47B), C48(H48A,
 H48B), C53(H53A,H53B), C54(H54A,H54B), C55(H55A,H55B), C56(H56A,H56B),
 C57(H57A,H57B), C58(H58A,H58B), C59(H59A,H59B), C60(H60A,H60B), C45A(H45C,
 H45D), C46A(H46C,H46D), C47A(H47C,H47D), C48A(H48C,H48D), C49A(H49C,H49D),
 C50A(H50C,H50D), C51A(H51C,H51D), C52A(H52C,H52D)
7.c Aromatic/amide H refined with riding coordinates:
 C34(H34), C35(H35), C36(H36), C37(H37), C38(H38), C40(H40), C41(H41),
 C42(H42), C43(H43), C44(H44), C12(H12), C13(H13), C14(H14), C15(H15), C16(H16),
  C18(H18), C19(H19), C20(H20), C21(H21), C22(H22), C12A(H12A), C13A(H13A),
 C14A(H14A), C15A(H15A), C16A(H16A), C18A(H18A), C19A(H19A), C20A(H20A),
 C21A(H21A), C22A(H22A)
;

loop_
_space_group_symop_operation_xyz
'x, y, z'
'-y, x-y, z'
'-x+y, -x, z'
'-x, -y, -z'
'y, -x+y, -z'
'x-y, x, -z'

loop_
_atom_site_label
_atom_site_type_symbol
_atom_site_fract_x
_atom_site_fract_y
_atom_site_fract_z
_atom_site_U_iso_or_equiv
_atom_site_adp_type
_atom_site_occupancy
_atom_site_site_symmetry_order
_atom_site_calc_flag
_atom_site_refinement_flags_posn
_atom_site_refinement_flags_adp
_atom_site_refinement_flags_occupancy
_atom_site_disorder_assembly
_atom_site_disorder_group
C1 C 0.48121(19) 0.56743(19) 0.35448(18) 0.0461(8) Uani 1 1 d . . . . .
C2 C 0.4323(2) 0.6002(2) 0.3406(2) 0.0634(11) Uani 1 1 d . . . . .
H2A H 0.449591 0.630487 0.302631 0.076 Uiso 1 1 calc R U . . .
H2B H 0.382920 0.561407 0.332602 0.076 Uiso 1 1 calc R U . . .
C3 C 0.4329(3) 0.6457(3) 0.3976(3) 0.0756(14) Uani 1 1 d . . . . .
H3 H 0.401913 0.666613 0.388083 0.091 Uiso 1 1 calc R U . . .
C4 C 0.4526(3) 0.5203(2) 0.4142(2) 0.0613(10) Uani 1 1 d . . . . .
H4A H 0.482975 0.499388 0.423951 0.074 Uiso 1 1 calc R U . . .
H4B H 0.403535 0.480773 0.406403 0.074 Uiso 1 1 calc R U . . .
C5 C 0.4524(3) 0.5657(3) 0.4716(2) 0.0763(13) Uani 1 1 d . . . . .
H5 H 0.433723 0.534796 0.509796 0.092 Uiso 1 1 calc R U . . .
C6 C 0.4048(3) 0.5984(3) 0.4561(3) 0.0850(16) Uani 1 1 d . . . . .
H6A H 0.355177 0.559697 0.448686 0.102 Uiso 1 1 calc R U . . .
H6B H 0.404486 0.627073 0.492212 0.102 Uiso 1 1 calc R U . . .
C7 C 0.5589(2) 0.6294(2) 0.3675(2) 0.0586(10) Uani 1 1 d . . . . .
H7A H 0.577691 0.660303 0.329996 0.070 Uiso 1 1 calc R U . . .
H7B H 0.590294 0.609391 0.376534 0.070 Uiso 1 1 calc R U . . .
C8 C 0.5586(2) 0.6745(2) 0.4252(2) 0.0662(11) Uani 1 1 d . . . . .
H8 H 0.608286 0.714076 0.433496 0.079 Uiso 1 1 calc R U . . .
C9 C 0.5102(3) 0.7065(3) 0.4095(3) 0.0745(13) Uani 1 1 d . . . . .
H9A H 0.510815 0.736467 0.444947 0.089 Uiso 1 1 calc R U . . .
H9B H 0.528596 0.737092 0.371756 0.089 Uiso 1 1 calc R U . . .
C10 C 0.5306(3) 0.6261(3) 0.4831(2) 0.0781(14) Uani 1 1 d . . . . .
H10A H 0.532424 0.654599 0.520197 0.094 Uiso 1 1 calc R U . . .
H10B H 0.561052 0.605022 0.491692 0.094 Uiso 1 1 calc R U . . .
C23 C 0.26361(19) 0.20786(19) 0.15708(16) 0.0442(7) Uani 1 1 d . . . . .
C24 C 0.2691(2) 0.2231(2) 0.08457(17) 0.0527(9) Uani 1 1 d . . . . .
H24A H 0.319784 0.248387 0.071717 0.063 Uiso 1 1 calc R U . . .
H24B H 0.249014 0.254334 0.074993 0.063 Uiso 1 1 calc R U . . .
C25 C 0.2274(3) 0.1517(2) 0.0465(2) 0.0624(10) Uani 1 1 d . . . . .
H25 H 0.232075 0.162576 0.000547 0.075 Uiso 1 1 calc R U . . .
C26 C 0.1827(2) 0.1676(2) 0.1743(2) 0.0535(9) Uani 1 1 d . . . . .
H26A H 0.177380 0.157272 0.219915 0.064 Uiso 1 1 calc R U . . .
H26B H 0.162561 0.198881 0.165216 0.064 Uiso 1 1 calc R U . . .
C27 C 0.1397(2) 0.0966(2) 0.1374(2) 0.0631(11) Uani 1 1 d . . . . .
H27 H 0.088359 0.072475 0.149988 0.076 Uiso 1 1 calc R U . . .
C28 C 0.1469(2) 0.1137(3) 0.0655(2) 0.0662(11) Uani 1 1 d . . . . .
H28A H 0.119812 0.069004 0.041170 0.079 Uiso 1 1 calc R U . . .
H28B H 0.126958 0.144983 0.055827 0.079 Uiso 1 1 calc R U . . .
C29 C 0.2938(2) 0.1567(2) 0.17094(19) 0.0525(9) Uani 1 1 d . . . . .
H29A H 0.290171 0.146070 0.216447 0.063 Uiso 1 1 calc R U . . .
H29B H 0.344783 0.180432 0.158979 0.063 Uiso 1 1 calc R U . . .
C30 C 0.2509(3) 0.0853(2) 0.1329(2) 0.0651(11) Uani 1 1 d . . . . .
H30 H 0.270556 0.053229 0.142569 0.078 Uiso 1 1 calc R U . . .
C31 C 0.1710(3) 0.0477(2) 0.1526(3) 0.0730(13) Uani 1 1 d . . . . .
H31A H 0.143910 0.001985 0.129789 0.088 Uiso 1 1 calc R U . . .
H31B H 0.166610 0.037250 0.198217 0.088 Uiso 1 1 calc R U . . .
C32 C 0.2590(3) 0.1024(3) 0.0614(2) 0.0702(12) Uani 1 1 d . . . . .
H32A H 0.233369 0.057658 0.036905 0.084 Uiso 1 1 calc R U . . .
H32B H 0.309965 0.126606 0.049414 0.084 Uiso 1 1 calc R U . . .
C33 C 0.44605(19) 0.3304(2) 0.15077(18) 0.0482(8) Uani 1 1 d . . . . .
C34 C 0.4644(2) 0.3333(2) 0.0864(2) 0.0589(10) Uani 1 1 d . . . . .
H34 H 0.442946 0.348808 0.056013 0.071 Uiso 1 1 calc R U . . .
C35 C 0.5144(3) 0.3133(3) 0.0673(3) 0.0748(13) Uani 1 1 d . . . . .
H35 H 0.526195 0.315533 0.024093 0.090 Uiso 1 1 calc R U . . .
C36 C 0.5465(3) 0.2905(3) 0.1103(3) 0.0803(15) Uani 1 1 d . . . . .
H36 H 0.580027 0.277243 0.096673 0.096 Uiso 1 1 calc R U . . .
C37 C 0.5292(3) 0.2872(3) 0.1745(3) 0.0760(13) Uani 1 1 d . . . . .
H37 H 0.550684 0.271072 0.204292 0.091 Uiso 1 1 calc R U . . .
C38 C 0.4799(2) 0.3077(2) 0.1946(2) 0.0622(10) Uani 1 1 d . . . . .
H38 H 0.469304 0.306324 0.238020 0.075 Uiso 1 1 calc R U . . .
C39 C 0.3642(2) 0.4031(2) 0.11949(17) 0.0488(8) Uani 1 1 d . . . . .
C40 C 0.2957(3) 0.3940(3) 0.1079(2) 0.0637(11) Uani 1 1 d . . . . .
H40 H 0.255217 0.356782 0.128359 0.076 Uiso 1 1 calc R U . . .
C41 C 0.2870(3) 0.4404(3) 0.0659(3) 0.0839(15) Uani 1 1 d . . . . .
H41 H 0.240911 0.433600 0.057884 0.101 Uiso 1 1 calc R U . . .
C42 C 0.3472(4) 0.4963(3) 0.0362(3) 0.0945(18) Uani 1 1 d . . . . .
H42 H 0.341572 0.527351 0.008362 0.113 Uiso 1 1 calc R U . . .
C43 C 0.4147(3) 0.5062(3) 0.0475(3) 0.0821(15) Uani 1 1 d . . . . .
H43 H 0.454965 0.543692 0.027064 0.099 Uiso 1 1 calc R U . . .
C44 C 0.4238(3) 0.4605(2) 0.0893(2) 0.0619(10) Uani 1 1 d . . . . .
H44 H 0.470309 0.468415 0.097397 0.074 Uiso 1 1 calc R U . . .
Cl1 Cl 0.30361(5) 0.41620(5) 0.28793(5) 0.0531(2) Uani 1 1 d . . . . .
Cl2 Cl 0.40550(5) 0.33733(5) 0.34888(5) 0.0530(2) Uani 1 1 d . . . . .
Cl3 Cl 0.23310(8) 0.15096(6) 0.34446(6) 0.0792(4) Uani 1 1 d . . . . .
Co1 Co 0.41668(2) 0.42820(2) 0.26431(2) 0.04231(13) Uani 1 1 d . . . . .
N1 N 0.47900(16) 0.52381(16) 0.29932(15) 0.0489(7) Uani 1 1 d . . . . .
N2 N 0.30054(15) 0.27414(16) 0.19870(13) 0.0435(6) Uani 1 1 d . . . . .
O2 O 0.24344(17) 0.29491(17) 0.41376(13) 0.0610(7) Uani 1 1 d D U . . .
C49 C 0.2359(9) 0.3548(6) 0.4346(5) 0.080(3) Uani 0.502(13) 1 d D U P A 1
H49A H 0.274627 0.399444 0.416215 0.096 Uiso 0.502(13) 1 calc R U P A 1
H49B H 0.189888 0.348543 0.419283 0.096 Uiso 0.502(13) 1 calc R U P A 1
C50 C 0.2384(10) 0.3608(7) 0.5021(5) 0.084(3) Uani 0.502(13) 1 d D U P A 1
H50A H 0.198079 0.365679 0.518124 0.101 Uiso 0.502(13) 1 calc R U P A 1
H50B H 0.283678 0.402504 0.516083 0.101 Uiso 0.502(13) 1 calc R U P A 1
C51 C 0.2327(9) 0.2888(7) 0.5256(4) 0.084(3) Uani 0.502(13) 1 d D U P A 1
H51A H 0.267583 0.298334 0.559498 0.101 Uiso 0.502(13) 1 calc R U P A 1
H51B H 0.184200 0.256012 0.541820 0.101 Uiso 0.502(13) 1 calc R U P A 1
C52 C 0.2482(9) 0.2573(7) 0.4701(4) 0.076(3) Uani 0.502(13) 1 d D U P A 1
H52A H 0.296572 0.263408 0.473538 0.091 Uiso 0.502(13) 1 calc R U P A 1
H52B H 0.213228 0.205652 0.467202 0.091 Uiso 0.502(13) 1 calc R U P A 1
P1 P 0.53174(5) 0.50629(5) 0.25818(5) 0.0495(2) Uani 1 1 d D U . . .
C11 C 0.5737(10) 0.5617(10) 0.1876(7) 0.067(3) Uani 0.428(14) 1 d D U P B 1
C12 C 0.5596(10) 0.6159(9) 0.1706(7) 0.080(3) Uani 0.428(14) 1 d D U P B 1
H12 H 0.530003 0.626015 0.196422 0.096 Uiso 0.428(14) 1 calc R U P B 1
C13 C 0.5900(9) 0.6563(9) 0.1142(7) 0.088(3) Uani 0.428(14) 1 d D U P B 1
H13 H 0.579364 0.691808 0.101039 0.106 Uiso 0.428(14) 1 calc R U P B 1
C14 C 0.6365(9) 0.6411(11) 0.0788(7) 0.086(4) Uani 0.428(14) 1 d D U P B 1
H14 H 0.657761 0.667498 0.041682 0.103 Uiso 0.428(14) 1 calc R U P B 1
C15 C 0.6517(8) 0.5880(10) 0.0977(6) 0.086(3) Uani 0.428(14) 1 d D U P B 1
H15 H 0.683324 0.579292 0.073515 0.104 Uiso 0.428(14) 1 calc R U P B 1
C16 C 0.6209(9) 0.5483(10) 0.1513(7) 0.075(3) Uani 0.428(14) 1 d D U P B 1
H16 H 0.631195 0.512324 0.163795 0.091 Uiso 0.428(14) 1 calc R U P B 1
C17 C 0.6104(5) 0.5101(6) 0.2988(4) 0.059(3) Uani 0.428(14) 1 d D U P B 1
C18 C 0.6013(7) 0.4539(7) 0.3373(5) 0.067(3) Uani 0.428(14) 1 d D U P B 1
H18 H 0.555144 0.413613 0.342692 0.080 Uiso 0.428(14) 1 calc R U P B 1
C19 C 0.6603(7) 0.4564(7) 0.3685(6) 0.066(3) Uani 0.428(14) 1 d D U P B 1
H19 H 0.653936 0.418034 0.394405 0.080 Uiso 0.428(14) 1 calc R U P B 1
C20 C 0.7283(7) 0.5163(8) 0.3605(7) 0.067(3) Uani 0.428(14) 1 d D U P B 1
H20 H 0.767962 0.518235 0.381378 0.080 Uiso 0.428(14) 1 calc R U P B 1
C21 C 0.7385(6) 0.5730(8) 0.3224(9) 0.067(3) Uani 0.428(14) 1 d D U P B 1
H21 H 0.784921 0.613030 0.317638 0.081 Uiso 0.428(14) 1 calc R U P B 1
C22 C 0.6804(6) 0.5715(8) 0.2909(8) 0.065(3) Uani 0.428(14) 1 d D U P B 1
H22 H 0.687266 0.610160 0.265085 0.078 Uiso 0.428(14) 1 calc R U P B 1
P2 P 0.37679(5) 0.35035(5) 0.18291(4) 0.04189(19) Uani 1 1 d . . . . .
Y1 Y 0.27439(2) 0.28048(2) 0.30347(2) 0.04240(10) Uani 1 1 d D . . . .
C45 C 0.1161(6) 0.2819(8) 0.2629(7) 0.082(3) Uani 0.467(10) 1 d D U P C 1
H45A H 0.106901 0.266901 0.218409 0.098 Uiso 0.467(10) 1 calc R U P C 1
H45B H 0.147943 0.334267 0.264350 0.098 Uiso 0.467(10) 1 calc R U P C 1
C46 C 0.0471(6) 0.2616(8) 0.2959(9) 0.083(3) Uani 0.467(10) 1 d D U P C 1
H46A H 0.006807 0.242415 0.265845 0.100 Uiso 0.467(10) 1 calc R U P C 1
H46B H 0.049631 0.302880 0.318152 0.100 Uiso 0.467(10) 1 calc R U P C 1
C47 C 0.0393(6) 0.2036(8) 0.3426(8) 0.100(3) Uani 0.467(10) 1 d D U P C 1
H47A H 0.049732 0.223009 0.385799 0.120 Uiso 0.467(10) 1 calc R U P C 1
H47B H -0.009958 0.162609 0.341488 0.120 Uiso 0.467(10) 1 calc R U P C 1
C48 C 0.0915(5) 0.1802(7) 0.3233(8) 0.085(3) Uani 0.467(10) 1 d D U P C 1
H48A H 0.108501 0.164921 0.360060 0.102 Uiso 0.467(10) 1 calc R U P C 1
H48B H 0.070170 0.140898 0.292356 0.102 Uiso 0.467(10) 1 calc R U P C 1
O1 O 0.1499(3) 0.2463(7) 0.2949(8) 0.063(2) Uani 0.467(10) 1 d D U P C 1
C11A C 0.5709(7) 0.5722(7) 0.1933(5) 0.066(2) Uani 0.572(14) 1 d D U P B 2
C12A C 0.5488(8) 0.6229(7) 0.1845(6) 0.078(2) Uani 0.572(14) 1 d D U P B 2
H12A H 0.514843 0.622971 0.212652 0.093 Uiso 0.572(14) 1 calc R U P B 2
C13A C 0.5757(7) 0.6743(7) 0.1345(6) 0.092(3) Uani 0.572(14) 1 d D U P B 2
H13A H 0.562389 0.709791 0.131440 0.111 Uiso 0.572(14) 1 calc R U P B 2
C14A C 0.6228(7) 0.6710(8) 0.0897(5) 0.093(3) Uani 0.572(14) 1 d D U P B 2
H14A H 0.641722 0.704430 0.056254 0.112 Uiso 0.572(14) 1 calc R U P B 2
C15A C 0.6407(8) 0.6175(8) 0.0959(6) 0.091(3) Uani 0.572(14) 1 d D U P B 2
H15A H 0.669531 0.612921 0.064782 0.109 Uiso 0.572(14) 1 calc R U P B 2
C16A C 0.6172(7) 0.5707(7) 0.1467(5) 0.081(3) Uani 0.572(14) 1 d D U P B 2
H16A H 0.632592 0.536800 0.150292 0.097 Uiso 0.572(14) 1 calc R U P B 2
C17A C 0.6075(4) 0.5038(5) 0.2973(2) 0.0548(19) Uani 0.572(14) 1 d D U P B 2
C18A C 0.5958(5) 0.4396(5) 0.3245(4) 0.0619(19) Uani 0.572(14) 1 d D U P B 2
H18A H 0.549831 0.398480 0.322518 0.074 Uiso 0.572(14) 1 calc R U P B 2
C19A C 0.6520(5) 0.4360(6) 0.3546(5) 0.070(2) Uani 0.572(14) 1 d D U P B 2
H19A H 0.643356 0.392358 0.372806 0.084 Uiso 0.572(14) 1 calc R U P B 2
C20A C 0.7202(5) 0.4959(6) 0.3579(5) 0.069(2) Uani 0.572(14) 1 d D U P B 2
H20A H 0.757595 0.492923 0.378166 0.083 Uiso 0.572(14) 1 calc R U P B 2
C21A C 0.7331(5) 0.5603(7) 0.3313(6) 0.069(2) Uani 0.572(14) 1 d D U P B 2
H21A H 0.779461 0.600940 0.333709 0.083 Uiso 0.572(14) 1 calc R U P B 2
C22A C 0.6778(4) 0.5654(6) 0.3009(6) 0.065(2) Uani 0.572(14) 1 d D U P B 2
H22A H 0.686994 0.609276 0.282850 0.078 Uiso 0.572(14) 1 calc R U P B 2
C53 C 0.310(2) 0.676(3) 0.1096(19) 0.261(11) Uani 0.3333 1 d D U P D -1
H53A H 0.311043 0.721875 0.109686 0.313 Uiso 0.3333 1 calc R U P D -1
H53B H 0.287152 0.650172 0.070412 0.313 Uiso 0.3333 1 calc R U P D -1
C54 C 0.390(3) 0.690(3) 0.113(2) 0.262(11) Uani 0.3333 1 d D U P D -1
H54A H 0.396815 0.660433 0.081076 0.314 Uiso 0.3333 1 calc R U P D -1
H54B H 0.424369 0.740683 0.104722 0.314 Uiso 0.3333 1 calc R U P D -1
C55 C 0.3980(18) 0.668(3) 0.181(2) 0.259(11) Uani 0.3333 1 d D U P D -1
H55A H 0.425730 0.710352 0.207991 0.311 Uiso 0.3333 1 calc R U P D -1
H55B H 0.421943 0.639033 0.180915 0.311 Uiso 0.3333 1 calc R U P D -1
C56 C 0.318(2) 0.622(2) 0.2057(14) 0.255(11) Uani 0.3333 1 d D U P D -1
H56A H 0.303999 0.570885 0.206173 0.307 Uiso 0.3333 1 calc R U P D -1
H56B H 0.314922 0.636514 0.249032 0.307 Uiso 0.3333 1 calc R U P D -1
O3 O 0.2706(17) 0.633(2) 0.1642(19) 0.263(10) Uani 0.3333 1 d D U P D -1
C57 C 0.029(4) 0.066(4) 0.467(5) 0.271(18) Uani 0.1667 1 d D U P E -1
H57A H 0.030264 0.106704 0.445295 0.325 Uiso 0.1667 1 calc R U P E -1
H57B H 0.075760 0.082959 0.488284 0.325 Uiso 0.1667 1 calc R U P E -1
C58 C -0.033(5) 0.034(5) 0.518(5) 0.270(18) Uani 0.1667 1 d D U P E -1
H58A H -0.066189 0.052342 0.510536 0.324 Uiso 0.1667 1 calc R U P E -1
H58B H -0.013468 0.046837 0.560672 0.324 Uiso 0.1667 1 calc R U P E -1
C59 C -0.071990 -0.049(5) 0.507(3) 0.271(18) Uani 0.1667 1 d D U P E -1
H59A H -0.068647 -0.073759 0.545437 0.326 Uiso 0.1667 1 calc R U P E -1
H59B H -0.122921 -0.068573 0.496933 0.326 Uiso 0.1667 1 calc R U P E -1
C60 C -0.031420 -0.060(4) 0.450(4) 0.272(18) Uani 0.1667 1 d D U P E -1
H60A H -0.003285 -0.082142 0.465553 0.327 Uiso 0.1667 1 calc R U P E -1
H60B H -0.066100 -0.092734 0.418872 0.327 Uiso 0.1667 1 calc R U P E -1
O4 O 0.016(4) 0.009(5) 0.422(2) 0.272(18) Uani 0.1667 1 d D U P E -1
C45A C 0.1376(5) 0.3104(7) 0.2511(6) 0.079(2) Uani 0.533(10) 1 d D U P C 2
H45C H 0.149773 0.308865 0.206549 0.095 Uiso 0.533(10) 1 calc R U P C 2
H45D H 0.165349 0.360333 0.265884 0.095 Uiso 0.533(10) 1 calc R U P C 2
C46A C 0.0597(5) 0.2842(6) 0.2572(7) 0.092(3) Uani 0.533(10) 1 d D U P C 2
H46C H 0.033085 0.255380 0.220345 0.111 Uiso 0.533(10) 1 calc R U P C 2
H46D H 0.050513 0.324396 0.262076 0.111 Uiso 0.533(10) 1 calc R U P C 2
C47A C 0.0392(6) 0.2382(8) 0.3174(7) 0.087(3) Uani 0.533(10) 1 d D U P C 2
H47C H 0.046392 0.267694 0.355155 0.105 Uiso 0.533(10) 1 calc R U P C 2
H47D H -0.011206 0.199620 0.315742 0.105 Uiso 0.533(10) 1 calc R U P C 2
C48A C 0.0888(5) 0.2078(7) 0.3180(7) 0.089(3) Uani 0.533(10) 1 d D U P C 2
H48C H 0.097261 0.197692 0.361520 0.107 Uiso 0.533(10) 1 calc R U P C 2
H48D H 0.068681 0.163335 0.293149 0.107 Uiso 0.533(10) 1 calc R U P C 2
O1A O 0.1554(3) 0.2643(7) 0.2894(8) 0.066(2) Uani 0.533(10) 1 d D U P C 2
C49A C 0.2068(8) 0.3330(8) 0.4349(4) 0.073(2) Uani 0.498(13) 1 d D U P A 2
H49C H 0.233379 0.382988 0.420089 0.087 Uiso 0.498(13) 1 calc R U P A 2
H49D H 0.158362 0.310233 0.416568 0.087 Uiso 0.498(13) 1 calc R U P A 2
C50A C 0.2018(8) 0.3320(9) 0.5027(4) 0.077(2) Uani 0.498(13) 1 d D U P A 2
H50C H 0.155238 0.292517 0.517154 0.092 Uiso 0.498(13) 1 calc R U P A 2
H50D H 0.208137 0.377629 0.518880 0.092 Uiso 0.498(13) 1 calc R U P A 2
C51A C 0.2650(7) 0.3202(9) 0.5245(4) 0.080(3) Uani 0.498(13) 1 d D U P A 2
H51C H 0.309448 0.366310 0.530603 0.096 Uiso 0.498(13) 1 calc R U P A 2
H51D H 0.252962 0.292618 0.564105 0.096 Uiso 0.498(13) 1 calc R U P A 2
C52A C 0.2723(8) 0.2791(8) 0.4712(4) 0.073(3) Uani 0.498(13) 1 d D U P A 2
H52C H 0.323006 0.293459 0.464982 0.088 Uiso 0.498(13) 1 calc R U P A 2
H52D H 0.245284 0.227355 0.480404 0.088 Uiso 0.498(13) 1 calc R U P A 2

loop_
_atom_site_aniso_label
_atom_site_aniso_U_11
_atom_site_aniso_U_22
_atom_site_aniso_U_33
_atom_site_aniso_U_23
_atom_site_aniso_U_13
_atom_site_aniso_U_12
C1 0.0444(18) 0.0414(17) 0.053(2) -0.0048(15) -0.0024(15) 0.0219(15)
C2 0.057(2) 0.058(2) 0.081(3) -0.011(2) -0.018(2) 0.033(2)
C3 0.066(3) 0.068(3) 0.109(4) -0.026(3) -0.020(3) 0.046(2)
C4 0.065(2) 0.051(2) 0.062(2) 0.0002(18) 0.002(2) 0.0245(19)
C5 0.087(3) 0.076(3) 0.058(3) -0.007(2) 0.006(2) 0.034(3)
C6 0.063(3) 0.094(4) 0.094(4) -0.033(3) 0.004(3) 0.037(3)
C7 0.045(2) 0.051(2) 0.072(3) -0.0129(19) -0.0062(18) 0.0179(17)
C8 0.056(2) 0.053(2) 0.085(3) -0.019(2) -0.017(2) 0.0243(19)
C9 0.078(3) 0.058(3) 0.094(4) -0.020(2) -0.017(3) 0.038(2)
C10 0.085(3) 0.083(3) 0.069(3) -0.022(3) -0.022(3) 0.045(3)
C23 0.0461(18) 0.0447(18) 0.0411(17) -0.0064(14) -0.0072(14) 0.0220(15)
C24 0.057(2) 0.056(2) 0.0427(19) -0.0025(16) -0.0046(16) 0.0265(18)
C25 0.073(3) 0.067(3) 0.047(2) -0.0143(18) -0.0121(19) 0.035(2)
C26 0.048(2) 0.051(2) 0.056(2) -0.0058(17) -0.0018(16) 0.0208(17)
C27 0.046(2) 0.052(2) 0.077(3) -0.012(2) -0.0093(19) 0.0136(18)
C28 0.062(3) 0.068(3) 0.065(3) -0.017(2) -0.019(2) 0.030(2)
C29 0.057(2) 0.055(2) 0.050(2) -0.0102(17) -0.0111(17) 0.0325(18)
C30 0.078(3) 0.055(2) 0.069(3) -0.014(2) -0.015(2) 0.039(2)
C31 0.074(3) 0.048(2) 0.082(3) -0.009(2) -0.013(2) 0.020(2)
C32 0.076(3) 0.068(3) 0.069(3) -0.025(2) -0.009(2) 0.038(2)
C33 0.0437(18) 0.0479(19) 0.050(2) -0.0066(15) 0.0012(15) 0.0206(16)
C34 0.057(2) 0.059(2) 0.058(2) -0.0029(18) 0.0104(18) 0.0266(19)
C35 0.068(3) 0.078(3) 0.074(3) -0.018(2) 0.015(2) 0.033(3)
C36 0.056(3) 0.081(3) 0.113(4) -0.019(3) 0.005(3) 0.040(3)
C37 0.065(3) 0.084(3) 0.097(4) -0.015(3) -0.012(3) 0.050(3)
C38 0.061(2) 0.068(3) 0.068(3) -0.007(2) -0.004(2) 0.040(2)
C39 0.056(2) 0.054(2) 0.0413(18) -0.0050(15) -0.0041(15) 0.0316(18)
C40 0.063(3) 0.072(3) 0.065(3) 0.004(2) 0.002(2) 0.041(2)
C41 0.090(4) 0.098(4) 0.089(4) 0.005(3) -0.013(3) 0.066(3)
C42 0.116(5) 0.091(4) 0.092(4) 0.027(3) -0.004(4) 0.064(4)
C43 0.095(4) 0.072(3) 0.073(3) 0.019(2) -0.002(3) 0.036(3)
C44 0.066(3) 0.057(2) 0.055(2) 0.0043(18) -0.0058(19) 0.025(2)
Cl1 0.0459(4) 0.0459(5) 0.0717(6) -0.0027(4) 0.0035(4) 0.0262(4)
Cl2 0.0473(5) 0.0603(5) 0.0526(5) 0.0014(4) -0.0041(4) 0.0279(4)
Cl3 0.1122(10) 0.0481(5) 0.0704(7) 0.0076(5) 0.0063(7) 0.0350(6)
Co1 0.0388(2) 0.0402(2) 0.0469(3) -0.00470(18) -0.00123(18) 0.01898(19)
N1 0.0420(15) 0.0440(16) 0.0558(18) -0.0086(13) -0.0019(13) 0.0179(13)
N2 0.0415(14) 0.0454(15) 0.0409(15) -0.0045(12) -0.0019(12) 0.0198(13)
O2 0.0764(18) 0.0763(18) 0.0483(14) 0.0013(13) 0.0062(13) 0.0517(16)
C49 0.095(5) 0.084(5) 0.066(4) -0.002(4) 0.013(4) 0.049(4)
C50 0.097(5) 0.094(5) 0.067(4) -0.008(4) 0.007(4) 0.051(4)
C51 0.094(5) 0.106(5) 0.055(4) 0.008(4) 0.009(4) 0.053(4)
C52 0.090(5) 0.094(5) 0.054(4) 0.009(4) 0.002(4) 0.053(4)
P1 0.0391(5) 0.0484(5) 0.0544(5) -0.0063(4) 0.0016(4) 0.0168(4)
C11 0.055(4) 0.076(4) 0.053(4) -0.004(4) 0.005(3) 0.019(3)
C12 0.073(4) 0.088(4) 0.054(4) 0.008(4) 0.010(4) 0.022(4)
C13 0.083(5) 0.098(5) 0.060(5) 0.016(4) 0.012(4) 0.027(4)
C14 0.075(4) 0.099(6) 0.057(4) 0.011(4) 0.008(4) 0.023(5)
C15 0.069(5) 0.103(6) 0.062(4) -0.002(5) 0.016(4) 0.024(5)
C16 0.063(4) 0.088(5) 0.058(4) 0.000(4) 0.014(3) 0.025(4)
C17 0.043(3) 0.058(4) 0.070(4) -0.010(3) -0.001(3) 0.021(3)
C18 0.044(4) 0.065(4) 0.080(5) -0.011(4) -0.006(4) 0.018(4)
C19 0.054(4) 0.060(5) 0.081(5) -0.018(4) -0.011(4) 0.025(4)
C20 0.042(4) 0.066(5) 0.085(4) -0.020(4) -0.009(4) 0.022(4)
C21 0.041(4) 0.064(5) 0.088(5) -0.015(4) -0.004(4) 0.019(4)
C22 0.042(4) 0.062(4) 0.079(4) -0.012(4) -0.003(4) 0.018(3)
P2 0.0420(4) 0.0442(4) 0.0412(4) -0.0016(3) 0.0001(3) 0.0228(4)
Y1 0.04175(18) 0.04220(18) 0.04316(18) -0.00121(13) 0.00141(13) 0.02093(14)
C45 0.044(3) 0.076(5) 0.113(5) 0.014(4) 0.007(3) 0.020(3)
C46 0.053(4) 0.075(5) 0.119(5) 0.012(4) 0.012(4) 0.030(4)
C47 0.057(4) 0.090(6) 0.127(6) 0.016(5) 0.023(4) 0.016(4)
C48 0.046(4) 0.074(6) 0.116(5) 0.014(5) 0.012(4) 0.015(4)
O1 0.039(3) 0.061(5) 0.087(4) -0.002(4) 0.008(3) 0.022(3)
C11A 0.052(3) 0.072(4) 0.052(3) -0.009(3) 0.004(3) 0.015(3)
C12A 0.076(4) 0.087(4) 0.054(4) 0.014(4) 0.012(3) 0.028(3)
C13A 0.092(5) 0.099(5) 0.061(4) 0.020(4) 0.009(4) 0.030(4)
C14A 0.081(5) 0.105(5) 0.059(4) 0.011(4) 0.011(4) 0.020(4)
C15A 0.077(4) 0.098(5) 0.064(4) 0.001(4) 0.015(3) 0.019(4)
C16A 0.067(3) 0.090(5) 0.063(3) -0.003(3) 0.011(3) 0.021(3)
C17A 0.040(3) 0.054(3) 0.067(3) -0.017(3) -0.001(3) 0.021(3)
C18A 0.044(3) 0.057(4) 0.078(4) -0.015(3) -0.008(3) 0.021(3)
C19A 0.054(3) 0.062(4) 0.089(4) -0.012(4) -0.016(3) 0.025(3)
C20A 0.050(3) 0.066(5) 0.089(4) -0.015(4) -0.011(3) 0.027(3)
C21A 0.039(3) 0.068(5) 0.086(4) -0.015(4) -0.007(3) 0.017(3)
C22A 0.047(3) 0.059(4) 0.080(4) -0.009(3) -0.002(3) 0.019(3)
C53 0.256(12) 0.268(12) 0.259(12) 0.015(7) -0.008(7) 0.131(7)
C54 0.256(12) 0.266(12) 0.259(12) 0.010(7) 0.002(7) 0.128(8)
C55 0.254(12) 0.267(12) 0.255(12) 0.012(7) -0.006(7) 0.130(8)
C56 0.250(12) 0.266(12) 0.252(12) 0.018(7) -0.004(7) 0.129(8)
O3 0.254(11) 0.271(12) 0.256(12) 0.017(7) -0.001(7) 0.125(8)
C57 0.271(19) 0.271(18) 0.272(19) 0.001(7) 0.000(7) 0.136(10)
C58 0.270(19) 0.271(18) 0.271(19) 0.000(7) 0.000(7) 0.136(11)
C59 0.271(19) 0.271(19) 0.271(19) 0.000(7) 0.000(7) 0.135(10)
C60 0.272(19) 0.271(19) 0.273(19) 0.001(7) 0.000(7) 0.136(10)
O4 0.272(19) 0.271(18) 0.275(18) 0.001(7) 0.001(7) 0.136(11)
C45A 0.046(3) 0.081(5) 0.113(5) 0.018(4) 0.005(3) 0.034(3)
C46A 0.058(4) 0.082(5) 0.125(6) 0.011(5) 0.011(4) 0.026(4)
C47A 0.050(3) 0.080(5) 0.114(6) 0.019(4) 0.025(4) 0.018(4)
C48A 0.053(3) 0.076(5) 0.112(4) 0.016(4) 0.014(3) 0.012(3)
O1A 0.037(3) 0.067(5) 0.086(4) 0.013(4) 0.005(3) 0.020(3)
C49A 0.087(5) 0.090(5) 0.066(4) -0.009(4) 0.002(4) 0.063(4)
C50A 0.082(5) 0.102(5) 0.063(4) -0.004(4) 0.013(4) 0.060(4)
C51A 0.089(5) 0.101(5) 0.058(4) 0.002(4) 0.003(4) 0.053(4)
C52A 0.083(5) 0.094(5) 0.059(4) 0.006(4) -0.003(4) 0.056(4)

loop_
_atom_type_symbol
_atom_type_description
_atom_type_scat_dispersion_real
_atom_type_scat_dispersion_imag
_atom_type_scat_source
C C 0.0033 0.0016 'International Tables Vol C Tables 4.2.6.8 and 6.1.1.4'
H H 0.0000 0.0000 'International Tables Vol C Tables 4.2.6.8 and 6.1.1.4'
Cl Cl 0.1484 0.1585 'International Tables Vol C Tables 4.2.6.8 and 6.1.1.4'
Co Co 0.3494 0.9721 'International Tables Vol C Tables 4.2.6.8 and 6.1.1.4'
N N 0.0061 0.0033 'International Tables Vol C Tables 4.2.6.8 and 6.1.1.4'
O O 0.0106 0.0060 'International Tables Vol C Tables 4.2.6.8 and 6.1.1.4'
P P 0.1023 0.0942 'International Tables Vol C Tables 4.2.6.8 and 6.1.1.4'
Y Y -2.7962 3.5667 'International Tables Vol C Tables 4.2.6.8 and 6.1.1.4'

loop_
_geom_angle_atom_site_label_1
_geom_angle_atom_site_label_2
_geom_angle_atom_site_label_3
_geom_angle
_geom_angle_site_symmetry_1
_geom_angle_site_symmetry_3
_geom_angle_publ_flag
C4 C1 C2 108.2(3) . . ?
C4 C1 C7 108.8(3) . . ?
C7 C1 C2 109.0(3) . . ?
N1 C1 C2 108.8(3) . . ?
N1 C1 C4 110.6(3) . . ?
N1 C1 C7 111.3(3) . . ?
C1 C2 H2A 109.6 . . ?
C1 C2 H2B 109.6 . . ?
H2A C2 H2B 108.1 . . ?
C3 C2 C1 110.2(4) . . ?
C3 C2 H2A 109.6 . . ?
C3 C2 H2B 109.6 . . ?
C2 C3 H3 109.5 . . ?
C6 C3 C2 109.5(4) . . ?
C6 C3 H3 109.5 . . ?
C6 C3 C9 109.5(5) . . ?
C9 C3 C2 109.3(4) . . ?
C9 C3 H3 109.5 . . ?
C1 C4 H4A 109.5 . . ?
C1 C4 H4B 109.5 . . ?
C1 C4 C5 110.6(4) . . ?
H4A C4 H4B 108.1 . . ?
C5 C4 H4A 109.5 . . ?
C5 C4 H4B 109.5 . . ?
C4 C5 H5 109.9 . . ?
C6 C5 C4 109.3(4) . . ?
C6 C5 H5 109.9 . . ?
C6 C5 C10 110.0(5) . . ?
C10 C5 C4 107.8(4) . . ?
C10 C5 H5 109.9 . . ?
C3 C6 C5 110.2(4) . . ?
C3 C6 H6A 109.6 . . ?
C3 C6 H6B 109.6 . . ?
C5 C6 H6A 109.6 . . ?
C5 C6 H6B 109.6 . . ?
H6A C6 H6B 108.1 . . ?
C1 C7 H7A 109.8 . . ?
C1 C7 H7B 109.8 . . ?
C1 C7 C8 109.5(3) . . ?
H7A C7 H7B 108.2 . . ?
C8 C7 H7A 109.8 . . ?
C8 C7 H7B 109.8 . . ?
C7 C8 H8 109.4 . . ?
C9 C8 C7 108.8(4) . . ?
C9 C8 H8 109.4 . . ?
C10 C8 C7 109.0(4) . . ?
C10 C8 H8 109.4 . . ?
C10 C8 C9 110.7(4) . . ?
C3 C9 C8 109.8(4) . . ?
C3 C9 H9A 109.7 . . ?
C3 C9 H9B 109.7 . . ?
C8 C9 H9A 109.7 . . ?
C8 C9 H9B 109.7 . . ?
H9A C9 H9B 108.2 . . ?
C5 C10 H10A 109.7 . . ?
C5 C10 H10B 109.7 . . ?
C8 C10 C5 109.9(4) . . ?
C8 C10 H10A 109.7 . . ?
C8 C10 H10B 109.7 . . ?
H10A C10 H10B 108.2 . . ?
C26 C23 C24 107.1(3) . . ?
C26 C23 C29 108.0(3) . . ?
C29 C23 C24 108.6(3) . . ?
N2 C23 C24 115.0(3) . . ?
N2 C23 C26 107.6(3) . . ?
N2 C23 C29 110.3(3) . . ?
C23 C24 H24A 109.5 . . ?
C23 C24 H24B 109.5 . . ?
C23 C24 C25 110.7(3) . . ?
H24A C24 H24B 108.1 . . ?
C25 C24 H24A 109.5 . . ?
C25 C24 H24B 109.5 . . ?
C24 C25 H25 109.4 . . ?
C28 C25 C24 109.0(4) . . ?
C28 C25 H25 109.4 . . ?
C32 C25 C24 109.7(3) . . ?
C32 C25 H25 109.4 . . ?
C32 C25 C28 110.0(4) . . ?
C23 C26 H26A 109.1 . . ?
C23 C26 H26B 109.1 . . ?
H26A C26 H26B 107.8 . . ?
C27 C26 C23 112.5(3) . . ?
C27 C26 H26A 109.1 . . ?
C27 C26 H26B 109.1 . . ?
C26 C27 H27 109.8 . . ?
C26 C27 C28 108.7(4) . . ?
C28 C27 H27 109.8 . . ?
C31 C27 C26 108.7(4) . . ?
C31 C27 H27 109.8 . . ?
C31 C27 C28 110.0(4) . . ?
C25 C28 C27 109.2(3) . . ?
C25 C28 H28A 109.8 . . ?
C25 C28 H28B 109.8 . . ?
C27 C28 H28A 109.8 . . ?
C27 C28 H28B 109.8 . . ?
H28A C28 H28B 108.3 . . ?
C23 C29 H29A 109.6 . . ?
C23 C29 H29B 109.6 . . ?
C23 C29 C30 110.3(3) . . ?
H29A C29 H29B 108.1 . . ?
C30 C29 H29A 109.6 . . ?
C30 C29 H29B 109.6 . . ?
C29 C30 H30 109.3 . . ?
C31 C30 C29 109.3(4) . . ?
C31 C30 H30 109.3 . . ?
C31 C30 C32 110.6(4) . . ?
C32 C30 C29 109.2(4) . . ?
C32 C30 H30 109.3 . . ?
C27 C31 C30 109.7(4) . . ?
C27 C31 H31A 109.7 . . ?
C27 C31 H31B 109.7 . . ?
C30 C31 H31A 109.7 . . ?
C30 C31 H31B 109.7 . . ?
H31A C31 H31B 108.2 . . ?
C25 C32 H32A 109.9 . . ?
C25 C32 H32B 109.9 . . ?
C30 C32 C25 109.0(4) . . ?
C30 C32 H32A 109.9 . . ?
C30 C32 H32B 109.9 . . ?
H32A C32 H32B 108.3 . . ?
C34 C33 P2 125.2(3) . . ?
C38 C33 C34 118.0(4) . . ?
C38 C33 P2 116.7(3) . . ?
C33 C34 H34 119.9 . . ?
C35 C34 C33 120.3(5) . . ?
C35 C34 H34 119.9 . . ?
C34 C35 H35 119.3 . . ?
C36 C35 C34 121.3(5) . . ?
C36 C35 H35 119.3 . . ?
C35 C36 H36 120.2 . . ?
C35 C36 C37 119.5(4) . . ?
C37 C36 H36 120.2 . . ?
C36 C37 H37 120.0 . . ?
C36 C37 C38 120.0(5) . . ?
C38 C37 H37 120.0 . . ?
C33 C38 H38 119.6 . . ?
C37 C38 C33 120.9(4) . . ?
C37 C38 H38 119.6 . . ?
C40 C39 C44 118.2(4) . . ?
C40 C39 P2 120.2(3) . . ?
C44 C39 P2 120.9(3) . . ?
C39 C40 H40 119.7 . . ?
C39 C40 C41 120.6(5) . . ?
C41 C40 H40 119.7 . . ?
C40 C41 H41 120.1 . . ?
C42 C41 C40 119.7(5) . . ?
C42 C41 H41 120.1 . . ?
C41 C42 H42 119.8 . . ?
C43 C42 C41 120.3(5) . . ?
C43 C42 H42 119.8 . . ?
C42 C43 H43 119.8 . . ?
C42 C43 C44 120.3(5) . . ?
C44 C43 H43 119.8 . . ?
C39 C44 H44 119.6 . . ?
C43 C44 C39 120.9(5) . . ?
C43 C44 H44 119.6 . . ?
Co1 Cl1 Y1 79.24(3) . . ?
Co1 Cl2 Y1 76.73(3) . . ?
Cl1 Co1 Cl2 94.01(4) . . ?
Cl1 Co1 Y1 54.68(2) . . ?
Cl2 Co1 Y1 52.48(2) . . ?
N1 Co1 Cl1 99.30(10) . . ?
N1 Co1 Cl2 106.91(10) . . ?
N1 Co1 P1 45.45(9) . . ?
N1 Co1 P2 151.46(10) . . ?
N1 Co1 Y1 138.81(10) . . ?
P1 Co1 Cl1 143.21(4) . . ?
P1 Co1 Cl2 105.32(4) . . ?
P1 Co1 P2 112.90(4) . . ?
P1 Co1 Y1 157.02(4) . . ?
P2 Co1 Cl1 95.25(4) . . ?
P2 Co1 Cl2 96.34(4) . . ?
P2 Co1 Y1 69.07(3) . . ?
C1 N1 Co1 138.8(2) . . ?
C1 N1 P1 140.0(3) . . ?
P1 N1 Co1 75.10(12) . . ?
C23 N2 P2 126.9(2) . . ?
C23 N2 Y1 125.7(2) . . ?
P2 N2 Y1 106.39(14) . . ?
C49 O2 C52 108.3(6) . . ?
C49 O2 Y1 123.6(4) . . ?
C52 O2 Y1 126.4(4) . . ?
C49A O2 Y1 127.6(4) . . ?
C49A O2 C52A 106.4(5) . . ?
C52A O2 Y1 124.9(4) . . ?
O2 C49 H49A 109.3 . . ?
O2 C49 H49B 109.3 . . ?
H49A C49 H49B 108.0 . . ?
C50 C49 O2 111.6(7) . . ?
C50 C49 H49A 109.3 . . ?
C50 C49 H49B 109.3 . . ?
C49 C50 H50A 110.9 . . ?
C49 C50 H50B 110.9 . . ?
C49 C50 C51 104.2(7) . . ?
H50A C50 H50B 108.9 . . ?
C51 C50 H50A 110.9 . . ?
C51 C50 H50B 110.9 . . ?
C50 C51 H51A 110.5 . . ?
C50 C51 H51B 110.5 . . ?
H51A C51 H51B 108.7 . . ?
C52 C51 C50 106.2(7) . . ?
C52 C51 H51A 110.5 . . ?
C52 C51 H51B 110.5 . . ?
O2 C52 C51 107.2(6) . . ?
O2 C52 H52A 110.3 . . ?
O2 C52 H52B 110.3 . . ?
C51 C52 H52A 110.3 . . ?
C51 C52 H52B 110.3 . . ?
H52A C52 H52B 108.5 . . ?
N1 P1 Co1 59.45(11) . . ?
N1 P1 C11 117.3(5) . . ?
N1 P1 C17 118.0(2) . . ?
N1 P1 C11A 109.0(4) . . ?
N1 P1 C17A 119.78(19) . . ?
C11 P1 Co1 122.9(7) . . ?
C11 P1 C17 101.9(6) . . ?
C17 P1 Co1 131.3(4) . . ?
C11A P1 Co1 122.6(5) . . ?
C11A P1 C17A 106.5(4) . . ?
C17A P1 Co1 128.6(3) . . ?
C12 C11 P1 120.7(8) . . ?
C12 C11 C16 120.8(8) . . ?
C16 C11 P1 118.5(8) . . ?
C11 C12 H12 120.0 . . ?
C11 C12 C13 120.0(11) . . ?
C13 C12 H12 120.0 . . ?
C12 C13 H13 121.2 . . ?
C14 C13 C12 117.7(12) . . ?
C14 C13 H13 121.2 . . ?
C13 C14 H14 119.3 . . ?
C15 C14 C13 121.4(10) . . ?
C15 C14 H14 119.3 . . ?
C14 C15 H15 119.7 . . ?
C16 C15 C14 120.6(12) . . ?
C16 C15 H15 119.7 . . ?
C11 C16 H16 120.3 . . ?
C15 C16 C11 119.5(12) . . ?
C15 C16 H16 120.3 . . ?
C18 C17 P1 120.2(7) . . ?
C18 C17 C22 119.8(8) . . ?
C22 C17 P1 120.1(7) . . ?
C17 C18 H18 119.7 . . ?
C17 C18 C19 120.6(8) . . ?
C19 C18 H18 119.7 . . ?
C18 C19 H19 120.4 . . ?
C20 C19 C18 119.3(9) . . ?
C20 C19 H19 120.4 . . ?
C19 C20 H20 119.5 . . ?
C21 C20 C19 121.0(9) . . ?
C21 C20 H20 119.5 . . ?
C20 C21 H21 119.7 . . ?
C20 C21 C22 120.6(9) . . ?
C22 C21 H21 119.7 . . ?
C17 C22 H22 120.6 . . ?
C21 C22 C17 118.7(9) . . ?
C21 C22 H22 120.6 . . ?
C33 P2 Co1 113.39(12) . . ?
C33 P2 Y1 128.29(13) . . ?
C39 P2 C33 104.66(17) . . ?
C39 P2 Co1 102.43(12) . . ?
C39 P2 Y1 125.63(13) . . ?
Co1 P2 Y1 70.00(3) . . ?
N2 P2 C33 110.52(16) . . ?
N2 P2 C39 111.74(17) . . ?
N2 P2 Co1 113.49(11) . . ?
N2 P2 Y1 43.59(10) . . ?
Cl1 Y1 Co1 46.08(2) . . ?
Cl1 Y1 P2 70.14(3) . . ?
Cl2 Y1 Cl1 85.72(3) . . ?
Cl2 Y1 Co1 50.79(2) . . ?
Cl2 Y1 P2 75.35(3) . . ?
Cl3 Y1 Cl1 166.20(4) . . ?
Cl3 Y1 Cl2 95.07(4) . . ?
Cl3 Y1 Co1 141.62(4) . . ?
Cl3 Y1 P2 123.41(4) . . ?
N2 Y1 Cl1 90.87(8) . . ?
N2 Y1 Cl2 98.14(8) . . ?
N2 Y1 Cl3 102.62(8) . . ?
N2 Y1 Co1 70.89(7) . . ?
N2 Y1 O2 175.22(10) . . ?
N2 Y1 P2 30.01(7) . . ?
N2 Y1 O1 100.2(4) . . ?
N2 Y1 O1A 98.3(4) . . ?
O2 Y1 Cl1 84.88(7) . . ?
O2 Y1 Cl2 83.76(8) . . ?
O2 Y1 Cl3 81.52(8) . . ?
O2 Y1 Co1 107.39(8) . . ?
O2 Y1 P2 148.25(8) . . ?
P2 Y1 Co1 40.926(19) . . ?
O1 Y1 Cl1 86.7(3) . . ?
O1 Y1 Cl2 160.2(5) . . ?
O1 Y1 Cl3 88.1(3) . . ?
O1 Y1 Co1 130.1(3) . . ?
O1 Y1 O2 77.4(4) . . ?
O1 Y1 P2 118.8(4) . . ?
O1A Y1 Cl1 78.3(3) . . ?
O1A Y1 Cl2 157.2(4) . . ?
O1A Y1 Cl3 96.6(2) . . ?
O1A Y1 Co1 121.6(2) . . ?
O1A Y1 O2 78.7(4) . . ?
O1A Y1 P2 113.5(3) . . ?
H45A C45 H45B 108.4 . . ?
C46 C45 H45A 110.1 . . ?
C46 C45 H45B 110.1 . . ?
O1 C45 H45A 110.1 . . ?
O1 C45 H45B 110.1 . . ?
O1 C45 C46 108.2(9) . . ?
C45 C46 H46A 111.1 . . ?
C45 C46 H46B 111.1 . . ?
C45 C46 C47 103.1(9) . . ?
H46A C46 H46B 109.1 . . ?
C47 C46 H46A 111.1 . . ?
C47 C46 H46B 111.1 . . ?
C46 C47 H47A 110.2 . . ?
C46 C47 H47B 110.2 . . ?
H47A C47 H47B 108.5 . . ?
C48 C47 C46 107.6(9) . . ?
C48 C47 H47A 110.2 . . ?
C48 C47 H47B 110.2 . . ?
C47 C48 H48A 111.4 . . ?
C47 C48 H48B 111.4 . . ?
H48A C48 H48B 109.2 . . ?
O1 C48 C47 102.0(9) . . ?
O1 C48 H48A 111.4 . . ?
O1 C48 H48B 111.4 . . ?
C45 O1 Y1 130.2(7) . . ?
C45 O1 C48 106.7(7) . . ?
C48 O1 Y1 123.1(7) . . ?
C12A C11A P1 119.6(7) . . ?
C12A C11A C16A 116.2(7) . . ?
C16A C11A P1 123.9(8) . . ?
C11A C12A H12A 118.8 . . ?
C11A C12A C13A 122.4(10) . . ?
C13A C12A H12A 118.8 . . ?
C12A C13A H13A 120.6 . . ?
C14A C13A C12A 118.8(11) . . ?
C14A C13A H13A 120.6 . . ?
C13A C14A H14A 120.7 . . ?
C15A C14A C13A 118.6(9) . . ?
C15A C14A H14A 120.7 . . ?
C14A C15A H15A 119.2 . . ?
C16A C15A C14A 121.7(11) . . ?
C16A C15A H15A 119.2 . . ?
C11A C16A H16A 119.0 . . ?
C15A C16A C11A 122.0(11) . . ?
C15A C16A H16A 119.0 . . ?
C18A C17A P1 119.1(6) . . ?
C18A C17A C22A 118.6(6) . . ?
C22A C17A P1 122.3(6) . . ?
C17A C18A H18A 119.7 . . ?
C17A C18A C19A 120.5(7) . . ?
C19A C18A H18A 119.7 . . ?
C18A C19A H19A 119.7 . . ?
C20A C19A C18A 120.6(8) . . ?
C20A C19A H19A 119.7 . . ?
C19A C20A H20A 120.0 . . ?
C21A C20A C19A 119.9(7) . . ?
C21A C20A H20A 120.0 . . ?
C20A C21A H21A 119.7 . . ?
C20A C21A C22A 120.5(7) . . ?
C22A C21A H21A 119.7 . . ?
C17A C22A H22A 120.1 . . ?
C21A C22A C17A 119.7(7) . . ?
C21A C22A H22A 120.1 . . ?
H53A C53 H53B 108.3 . . ?
C54 C53 H53A 109.9 . . ?
C54 C53 H53B 109.9 . . ?
O3 C53 H53A 109.9 . . ?
O3 C53 H53B 109.9 . . ?
O3 C53 C54 109.1(10) . . ?
C53 C54 H54A 110.8 . . ?
C53 C54 H54B 110.8 . . ?
H54A C54 H54B 108.8 . . ?
C55 C54 C53 104.9(11) . . ?
C55 C54 H54A 110.8 . . ?
C55 C54 H54B 110.8 . . ?
C54 C55 H55A 111.0 . . ?
C54 C55 H55B 111.0 . . ?
C54 C55 C56 103.8(10) . . ?
H55A C55 H55B 109.0 . . ?
C56 C55 H55A 111.0 . . ?
C56 C55 H55B 111.0 . . ?
C55 C56 H56A 109.7 . . ?
C55 C56 H56B 109.7 . . ?
H56A C56 H56B 108.2 . . ?
O3 C56 C55 109.6(10) . . ?
O3 C56 H56A 109.7 . . ?
O3 C56 H56B 109.7 . . ?
C53 O3 C56 109.8(10) . . ?
H57A C57 H57B 108.4 . . ?
C58 C57 H57A 110.1 . . ?
C58 C57 H57B 110.1 . . ?
O4 C57 H57A 110.1 . . ?
O4 C57 H57B 110.1 . . ?
O4 C57 C58 108.0(13) . . ?
C57 C58 H58A 110.8 . . ?
C57 C58 H58B 110.8 . . ?
C57 C58 C59 104.8(10) . . ?
H58A C58 H58B 108.9 . . ?
C59 C58 H58A 110.8 . . ?
C59 C58 H58B 110.8 . . ?
C58 C59 H59A 110.7 . . ?
C58 C59 H59B 110.8 . . ?
H59A C59 H59B 108.8 . . ?
C60 C59 C58 105.0(9) . . ?
C60 C59 H59A 110.7 . . ?
C60 C59 H59B 110.8 . . ?
C59 C60 H60A 110.1 . . ?
C59 C60 H60B 110.1 . . ?
H60A C60 H60B 108.4 . . ?
O4 C60 C59 108.1(12) . . ?
O4 C60 H60A 110.1 . . ?
O4 C60 H60B 110.1 . . ?
C60 O4 C57 109.9(13) . . ?
H45C C45A H45D 108.3 . . ?
C46A C45A H45C 109.9 . . ?
C46A C45A H45D 109.9 . . ?
O1A C45A H45C 109.9 . . ?
O1A C45A H45D 109.9 . . ?
O1A C45A C46A 108.8(8) . . ?
C45A C46A H46C 111.2 . . ?
C45A C46A H46D 111.2 . . ?
C45A C46A C47A 102.9(9) . . ?
H46C C46A H46D 109.1 . . ?
C47A C46A H46C 111.2 . . ?
C47A C46A H46D 111.2 . . ?
C46A C47A H47C 110.8 . . ?
C46A C47A H47D 110.8 . . ?
H47C C47A H47D 108.9 . . ?
C48A C47A C46A 104.5(9) . . ?
C48A C47A H47C 110.8 . . ?
C48A C47A H47D 110.8 . . ?
C47A C48A H48C 110.9 . . ?
C47A C48A H48D 110.9 . . ?
H48C C48A H48D 108.9 . . ?
O1A C48A C47A 104.4(9) . . ?
O1A C48A H48C 110.9 . . ?
O1A C48A H48D 110.9 . . ?
C45A O1A Y1 125.6(5) . . ?
C48A O1A Y1 126.4(6) . . ?
C48A O1A C45A 108.0(7) . . ?
O2 C49A H49C 109.5 . . ?
O2 C49A H49D 109.5 . . ?
H49C C49A H49D 108.1 . . ?
C50A C49A O2 110.7(6) . . ?
C50A C49A H49C 109.5 . . ?
C50A C49A H49D 109.5 . . ?
C49A C50A H50C 111.1 . . ?
C49A C50A H50D 111.1 . . ?
C49A C50A C51A 103.4(7) . . ?
H50C C50A H50D 109.1 . . ?
C51A C50A H50C 111.1 . . ?
C51A C50A H50D 111.1 . . ?
C50A C51A H51C 111.1 . . ?
C50A C51A H51D 111.1 . . ?
H51C C51A H51D 109.1 . . ?
C52A C51A C50A 103.3(7) . . ?
C52A C51A H51C 111.1 . . ?
C52A C51A H51D 111.1 . . ?
O2 C52A C51A 107.7(6) . . ?
O2 C52A H52C 110.2 . . ?
O2 C52A H52D 110.2 . . ?
C51A C52A H52C 110.2 . . ?
C51A C52A H52D 110.2 . . ?
H52C C52A H52D 108.5 . . ?

loop_
_geom_bond_atom_site_label_1
_geom_bond_atom_site_label_2
_geom_bond_distance
_geom_bond_site_symmetry_2
_geom_bond_publ_flag
C1 C2 1.538(5) . ?
C1 C4 1.521(6) . ?
C1 C7 1.534(5) . ?
C1 N1 1.463(5) . ?
C2 H2A 0.9700 . ?
C2 H2B 0.9700 . ?
C2 C3 1.527(7) . ?
C3 H3 0.9800 . ?
C3 C6 1.504(8) . ?
C3 C9 1.517(7) . ?
C4 H4A 0.9700 . ?
C4 H4B 0.9700 . ?
C4 C5 1.539(6) . ?
C5 H5 0.9800 . ?
C5 C6 1.519(8) . ?
C5 C10 1.526(7) . ?
C6 H6A 0.9700 . ?
C6 H6B 0.9700 . ?
C7 H7A 0.9700 . ?
C7 H7B 0.9700 . ?
C7 C8 1.541(6) . ?
C8 H8 0.9800 . ?
C8 C9 1.523(6) . ?
C8 C10 1.502(7) . ?
C9 H9A 0.9700 . ?
C9 H9B 0.9700 . ?
C10 H10A 0.9700 . ?
C10 H10B 0.9700 . ?
C23 C24 1.539(5) . ?
C23 C26 1.530(5) . ?
C23 C29 1.539(5) . ?
C23 N2 1.498(4) . ?
C24 H24A 0.9700 . ?
C24 H24B 0.9700 . ?
C24 C25 1.540(5) . ?
C25 H25 0.9800 . ?
C25 C28 1.532(6) . ?
C25 C32 1.530(7) . ?
C26 H26A 0.9700 . ?
C26 H26B 0.9700 . ?
C26 C27 1.525(5) . ?
C27 H27 0.9800 . ?
C27 C28 1.534(7) . ?
C27 C31 1.518(7) . ?
C28 H28A 0.9700 . ?
C28 H28B 0.9700 . ?
C29 H29A 0.9700 . ?
C29 H29B 0.9700 . ?
C29 C30 1.541(5) . ?
C30 H30 0.9800 . ?
C30 C31 1.526(7) . ?
C30 C32 1.526(7) . ?
C31 H31A 0.9700 . ?
C31 H31B 0.9700 . ?
C32 H32A 0.9700 . ?
C32 H32B 0.9700 . ?
C33 C34 1.392(5) . ?
C33 C38 1.389(6) . ?
C33 P2 1.847(4) . ?
C34 H34 0.9300 . ?
C34 C35 1.385(6) . ?
C35 H35 0.9300 . ?
C35 C36 1.353(8) . ?
C36 H36 0.9300 . ?
C36 C37 1.383(8) . ?
C37 H37 0.9300 . ?
C37 C38 1.385(6) . ?
C38 H38 0.9300 . ?
C39 C40 1.389(6) . ?
C39 C44 1.393(6) . ?
C39 P2 1.837(4) . ?
C40 H40 0.9300 . ?
C40 C41 1.397(7) . ?
C41 H41 0.9300 . ?
C41 C42 1.381(8) . ?
C42 H42 0.9300 . ?
C42 C43 1.361(8) . ?
C43 H43 0.9300 . ?
C43 C44 1.387(6) . ?
C44 H44 0.9300 . ?
Cl1 Co1 2.3353(10) . ?
Cl1 Y1 2.6456(10) . ?
Cl2 Co1 2.5359(11) . ?
Cl2 Y1 2.5957(10) . ?
Cl3 Y1 2.5778(11) . ?
Co1 N1 1.928(3) . ?
Co1 P1 2.1629(10) . ?
Co1 P2 2.2206(10) . ?
Co1 Y1 3.1854(6) . ?
N1 P1 1.595(3) . ?
N2 P2 1.651(3) . ?
N2 Y1 2.276(3) . ?
O2 C49 1.427(8) . ?
O2 C52 1.453(8) . ?
O2 Y1 2.454(3) . ?
O2 C49A 1.443(7) . ?
O2 C52A 1.459(8) . ?
C49 H49A 0.9700 . ?
C49 H49B 0.9700 . ?
C49 C50 1.413(10) . ?
C50 H50A 0.9700 . ?
C50 H50B 0.9700 . ?
C50 C51 1.551(11) . ?
C51 H51A 0.9700 . ?
C51 H51B 0.9700 . ?
C51 C52 1.457(10) . ?
C52 H52A 0.9700 . ?
C52 H52B 0.9700 . ?
P1 C11 1.816(7) . ?
P1 C17 1.837(7) . ?
P1 C11A 1.822(7) . ?
P1 C17A 1.827(6) . ?
C11 C12 1.370(11) . ?
C11 C16 1.395(11) . ?
C12 H12 0.9300 . ?
C12 C13 1.408(11) . ?
C13 H13 0.9300 . ?
C13 C14 1.393(17) . ?
C14 H14 0.9300 . ?
C14 C15 1.376(17) . ?
C15 H15 0.9300 . ?
C15 C16 1.355(12) . ?
C16 H16 0.9300 . ?
C17 C18 1.371(9) . ?
C17 C22 1.412(8) . ?
C18 H18 0.9300 . ?
C18 C19 1.387(9) . ?
C19 H19 0.9300 . ?
C19 C20 1.375(10) . ?
C20 H20 0.9300 . ?
C20 C21 1.366(10) . ?
C21 H21 0.9300 . ?
C21 C22 1.384(9) . ?
C22 H22 0.9300 . ?
P2 Y1 3.1662(10) . ?
Y1 O1 2.371(6) . ?
Y1 O1A 2.390(5) . ?
C45 H45A 0.9700 . ?
C45 H45B 0.9700 . ?
C45 C46 1.473(12) . ?
C45 O1 1.439(10) . ?
C46 H46A 0.9700 . ?
C46 H46B 0.9700 . ?
C46 C47 1.512(15) . ?
C47 H47A 0.9700 . ?
C47 H47B 0.9700 . ?
C47 C48 1.478(15) . ?
C48 H48A 0.9700 . ?
C48 H48B 0.9700 . ?
C48 O1 1.454(9) . ?
C11A C12A 1.384(10) . ?
C11A C16A 1.394(10) . ?
C12A H12A 0.9300 . ?
C12A C13A 1.407(10) . ?
C13A H13A 0.9300 . ?
C13A C14A 1.397(16) . ?
C14A H14A 0.9300 . ?
C14A C15A 1.372(17) . ?
C15A H15A 0.9300 . ?
C15A C16A 1.363(12) . ?
C16A H16A 0.9300 . ?
C17A C18A 1.377(8) . ?
C17A C22A 1.411(7) . ?
C18A H18A 0.9300 . ?
C18A C19A 1.384(8) . ?
C19A H19A 0.9300 . ?
C19A C20A 1.370(9) . ?
C20A H20A 0.9300 . ?
C20A C21A 1.368(10) . ?
C21A H21A 0.9300 . ?
C21A C22A 1.386(8) . ?
C22A H22A 0.9300 . ?
C53 H53A 0.9700 . ?
C53 H53B 0.9700 . ?
C53 C54 1.553(10) . ?
C53 O3 1.438(10) . ?
C54 H54A 0.9700 . ?
C54 H54B 0.9700 . ?
C54 C55 1.546(10) . ?
C55 H55A 0.9700 . ?
C55 H55B 0.9700 . ?
C55 C56 1.554(10) . ?
C56 H56A 0.9700 . ?
C56 H56B 0.9700 . ?
C56 O3 1.439(10) . ?
C57 H57A 0.9700 . ?
C57 H57B 0.9700 . ?
C57 C58 1.550(10) . ?
C57 O4 1.436(10) . ?
C58 H58A 0.9700 . ?
C58 H58B 0.9700 . ?
C58 C59 1.554(10) . ?
C59 H59A 0.9700 . ?
C59 H59B 0.9700 . ?
C59 C60 1.549(10) . ?
C60 H60A 0.9700 . ?
C60 H60B 0.9700 . ?
C60 O4 1.435(10) . ?
C45A H45C 0.9700 . ?
C45A H45D 0.9700 . ?
C45A C46A 1.462(11) . ?
C45A O1A 1.453(9) . ?
C46A H46C 0.9700 . ?
C46A H46D 0.9700 . ?
C46A C47A 1.514(15) . ?
C47A H47C 0.9700 . ?
C47A H47D 0.9700 . ?
C47A C48A 1.483(14) . ?
C48A H48C 0.9700 . ?
C48A H48D 0.9700 . ?
C48A O1A 1.448(8) . ?
C49A H49C 0.9700 . ?
C49A H49D 0.9700 . ?
C49A C50A 1.417(9) . ?
C50A H50C 0.9700 . ?
C50A H50D 0.9700 . ?
C50A C51A 1.549(10) . ?
C51A H51C 0.9700 . ?
C51A H51D 0.9700 . ?
C51A C52A 1.469(10) . ?
C52A H52C 0.9700 . ?
C52A H52D 0.9700 . ?

loop_
_geom_torsion_atom_site_label_1
_geom_torsion_atom_site_label_2
_geom_torsion_atom_site_label_3
_geom_torsion_atom_site_label_4
_geom_torsion
_geom_torsion_site_symmetry_1
_geom_torsion_site_symmetry_2
_geom_torsion_site_symmetry_3
_geom_torsion_site_symmetry_4
_geom_torsion_publ_flag
C1 C2 C3 C6 -60.3(5) . . . . ?
C1 C2 C3 C9 59.6(5) . . . . ?
C1 C4 C5 C6 59.2(5) . . . . ?
C1 C4 C5 C10 -60.4(5) . . . . ?
C1 C7 C8 C9 -60.5(5) . . . . ?
C1 C7 C8 C10 60.3(5) . . . . ?
C1 N1 P1 Co1 153.4(5) . . . . ?
C1 N1 P1 C11 -92.6(9) . . . . ?
C1 N1 P1 C17 29.8(6) . . . . ?
C1 N1 P1 C11A -89.2(7) . . . . ?
C1 N1 P1 C17A 33.7(6) . . . . ?
C2 C1 C4 C5 -58.8(5) . . . . ?
C2 C1 C7 C8 59.2(5) . . . . ?
C2 C1 N1 Co1 -80.7(5) . . . . ?
C2 C1 N1 P1 140.3(4) . . . . ?
C2 C3 C6 C5 60.1(5) . . . . ?
C2 C3 C9 C8 -60.8(6) . . . . ?
C4 C1 C2 C3 59.3(5) . . . . ?
C4 C1 C7 C8 -58.7(4) . . . . ?
C4 C1 N1 Co1 38.2(5) . . . . ?
C4 C1 N1 P1 -100.9(5) . . . . ?
C4 C5 C6 C3 -59.2(5) . . . . ?
C4 C5 C10 C8 61.5(5) . . . . ?
C6 C3 C9 C8 59.1(5) . . . . ?
C6 C5 C10 C8 -57.6(5) . . . . ?
C7 C1 C2 C3 -58.9(5) . . . . ?
C7 C1 C4 C5 59.5(5) . . . . ?
C7 C1 N1 Co1 159.3(3) . . . . ?
C7 C1 N1 P1 20.2(6) . . . . ?
C7 C8 C9 C3 61.2(6) . . . . ?
C7 C8 C10 C5 -62.1(5) . . . . ?
C9 C3 C6 C5 -59.8(5) . . . . ?
C9 C8 C10 C5 57.6(5) . . . . ?
C10 C5 C6 C3 59.0(5) . . . . ?
C10 C8 C9 C3 -58.6(5) . . . . ?
C23 C24 C25 C28 61.2(4) . . . . ?
C23 C24 C25 C32 -59.3(5) . . . . ?
C23 C26 C27 C28 -60.2(5) . . . . ?
C23 C26 C27 C31 59.5(5) . . . . ?
C23 C29 C30 C31 -60.0(5) . . . . ?
C23 C29 C30 C32 61.0(5) . . . . ?
C23 N2 P2 C33 -44.6(3) . . . . ?
C23 N2 P2 C39 71.5(3) . . . . ?
C23 N2 P2 Co1 -173.3(2) . . . . ?
C23 N2 P2 Y1 -169.1(4) . . . . ?
C24 C23 C26 C27 58.9(4) . . . . ?
C24 C23 C29 C30 -58.5(4) . . . . ?
C24 C23 N2 P2 -35.5(4) . . . . ?
C24 C23 N2 Y1 157.4(2) . . . . ?
C24 C25 C28 C27 -60.6(5) . . . . ?
C24 C25 C32 C30 60.5(5) . . . . ?
C26 C23 C24 C25 -58.7(4) . . . . ?
C26 C23 C29 C30 57.3(4) . . . . ?
C26 C23 N2 P2 -154.7(3) . . . . ?
C26 C23 N2 Y1 38.3(4) . . . . ?
C26 C27 C28 C25 59.5(5) . . . . ?
C26 C27 C31 C30 -59.9(5) . . . . ?
C28 C25 C32 C30 -59.4(5) . . . . ?
C28 C27 C31 C30 59.0(5) . . . . ?
C29 C23 C24 C25 57.7(4) . . . . ?
C29 C23 C26 C27 -57.9(4) . . . . ?
C29 C23 N2 P2 87.7(4) . . . . ?
C29 C23 N2 Y1 -79.3(3) . . . . ?
C29 C30 C31 C27 61.0(5) . . . . ?
C29 C30 C32 C25 -61.2(5) . . . . ?
C31 C27 C28 C25 -59.4(5) . . . . ?
C31 C30 C32 C25 59.1(5) . . . . ?
C32 C25 C28 C27 59.7(5) . . . . ?
C32 C30 C31 C27 -59.2(5) . . . . ?
C33 C34 C35 C36 0.0(7) . . . . ?
C34 C33 C38 C37 -1.4(6) . . . . ?
C34 C33 P2 C39 -19.2(4) . . . . ?
C34 C33 P2 Co1 -130.0(3) . . . . ?
C34 C33 P2 N2 101.2(4) . . . . ?
C34 C33 P2 Y1 147.6(3) . . . . ?
C34 C35 C36 C37 0.0(8) . . . . ?
C35 C36 C37 C38 -0.7(8) . . . . ?
C36 C37 C38 C33 1.4(7) . . . . ?
C38 C33 C34 C35 0.7(6) . . . . ?
C38 C33 P2 C39 163.7(3) . . . . ?
C38 C33 P2 Co1 52.9(3) . . . . ?
C38 C33 P2 N2 -75.8(3) . . . . ?
C38 C33 P2 Y1 -29.4(4) . . . . ?
C39 C40 C41 C42 -0.9(8) . . . . ?
C40 C39 C44 C43 -1.8(6) . . . . ?
C40 C39 P2 C33 143.9(3) . . . . ?
C40 C39 P2 Co1 -97.5(3) . . . . ?
C40 C39 P2 N2 24.3(4) . . . . ?
C40 C39 P2 Y1 -23.4(4) . . . . ?
C40 C41 C42 C43 0.3(10) . . . . ?
C41 C42 C43 C44 -0.5(10) . . . . ?
C42 C43 C44 C39 1.3(8) . . . . ?
C44 C39 C40 C41 1.6(7) . . . . ?
C44 C39 P2 C33 -46.5(4) . . . . ?
C44 C39 P2 Co1 72.1(3) . . . . ?
C44 C39 P2 N2 -166.1(3) . . . . ?
C44 C39 P2 Y1 146.2(3) . . . . ?
Co1 N1 P1 C11 114.0(8) . . . . ?
Co1 N1 P1 C17 -123.6(4) . . . . ?
Co1 N1 P1 C11A 117.4(5) . . . . ?
Co1 N1 P1 C17A -119.8(3) . . . . ?
Co1 P1 C11 C12 69.2(19) . . . . ?
Co1 P1 C11 C16 -111.3(14) . . . . ?
Co1 P1 C17 C18 5.5(7) . . . . ?
Co1 P1 C17 C22 -173.9(7) . . . . ?
Co1 P1 C11A C12A 61.0(13) . . . . ?
Co1 P1 C11A C16A -112.0(11) . . . . ?
Co1 P1 C17A C18A 14.5(5) . . . . ?
Co1 P1 C17A C22A -165.4(5) . . . . ?
N1 C1 C2 C3 179.6(4) . . . . ?
N1 C1 C4 C5 -178.0(4) . . . . ?
N1 C1 C7 C8 179.2(3) . . . . ?
N1 P1 C11 C12 0(2) . . . . ?
N1 P1 C11 C16 179.0(13) . . . . ?
N1 P1 C17 C18 78.0(7) . . . . ?
N1 P1 C17 C22 -101.3(7) . . . . ?
N1 P1 C11A C12A -4.3(13) . . . . ?
N1 P1 C11A C16A -177.3(11) . . . . ?
N1 P1 C17A C18A 87.5(5) . . . . ?
N1 P1 C17A C22A -92.4(5) . . . . ?
N2 C23 C24 C25 -178.2(3) . . . . ?
N2 C23 C26 C27 -176.9(3) . . . . ?
N2 C23 C29 C30 174.6(3) . . . . ?
O2 C49 C50 C51 -11.3(15) . . . . ?
O2 C49A C50A C51A 23.6(14) . . . . ?
C49 O2 C52 C51 8.2(13) . . . . ?
C49 C50 C51 C52 15.9(16) . . . . ?
C50 C51 C52 O2 -14.7(15) . . . . ?
C52 O2 C49 C50 2.4(13) . . . . ?
P1 C11 C12 C13 -177.2(16) . . . . ?
P1 C11 C16 C15 178.7(15) . . . . ?
P1 C17 C18 C19 -179.70(15) . . . . ?
P1 C17 C22 C21 179.6(2) . . . . ?
P1 C11A C12A C13A -178.6(12) . . . . ?
P1 C11A C16A C15A 174.5(12) . . . . ?
P1 C17A C18A C19A -179.81(13) . . . . ?
P1 C17A C22A C21A 179.81(14) . . . . ?
C11 P1 C17 C18 -152.0(8) . . . . ?
C11 P1 C17 C22 28.7(8) . . . . ?
C11 C12 C13 C14 -3(3) . . . . ?
C12 C11 C16 C15 -2(3) . . . . ?
C12 C13 C14 C15 1(3) . . . . ?
C13 C14 C15 C16 1(2) . . . . ?
C14 C15 C16 C11 0(3) . . . . ?
C16 C11 C12 C13 3(3) . . . . ?
C17 P1 C11 C12 -130.9(16) . . . . ?
C17 P1 C11 C16 48.6(17) . . . . ?
C17 C18 C19 C20 0.3(2) . . . . ?
C18 C17 C22 C21 0.3(4) . . . . ?
C18 C19 C20 C21 -0.1(3) . . . . ?
C19 C20 C21 C22 0.1(3) . . . . ?
C20 C21 C22 C17 -0.2(4) . . . . ?
C22 C17 C18 C19 -0.4(3) . . . . ?
P2 C33 C34 C35 -176.4(3) . . . . ?
P2 C33 C38 C37 175.9(4) . . . . ?
P2 C39 C40 C41 171.5(4) . . . . ?
P2 C39 C44 C43 -171.6(4) . . . . ?
Y1 N2 P2 C33 124.50(16) . . . . ?
Y1 N2 P2 C39 -119.39(16) . . . . ?
Y1 N2 P2 Co1 -4.18(16) . . . . ?
Y1 O2 C49 C50 -163.4(8) . . . . ?
Y1 O2 C52 C51 173.5(7) . . . . ?
Y1 O2 C49A C50A -177.4(7) . . . . ?
Y1 O2 C52A C51A 158.0(7) . . . . ?
C45 C46 C47 C48 -14.4(16) . . . . ?
C46 C45 O1 Y1 -152.8(14) . . . . ?
C46 C45 O1 C48 27.7(16) . . . . ?
C46 C47 C48 O1 30.5(15) . . . . ?
C47 C48 O1 Y1 145.0(12) . . . . ?
C47 C48 O1 C45 -35.5(15) . . . . ?
O1 C45 C46 C47 -7.8(16) . . . . ?
C11A P1 C17A C18A -148.5(6) . . . . ?
C11A P1 C17A C22A 31.7(6) . . . . ?
C11A C12A C13A C14A 4(2) . . . . ?
C12A C11A C16A C15A 1(2) . . . . ?
C12A C13A C14A C15A 0.4(17) . . . . ?
C13A C14A C15A C16A -4.1(19) . . . . ?
C14A C15A C16A C11A 3(2) . . . . ?
C16A C11A C12A C13A -5(2) . . . . ?
C17A P1 C11A C12A -134.8(11) . . . . ?
C17A P1 C11A C16A 52.2(13) . . . . ?
C17A C18A C19A C20A -0.10(16) . . . . ?
C18A C17A C22A C21A -0.03(19) . . . . ?
C18A C19A C20A C21A 0.15(17) . . . . ?
C19A C20A C21A C22A -0.1(2) . . . . ?
C20A C21A C22A C17A 0.1(2) . . . . ?
C22A C17A C18A C19A 0.05(16) . . . . ?
C53 C54 C55 C56 16(6) . . . . ?
C54 C53 O3 C56 4(6) . . . . ?
C54 C55 C56 O3 -15(5) . . . . ?
C55 C56 O3 C53 7(5) . . . . ?
O3 C53 C54 C55 -13(7) . . . . ?
C57 C58 C59 C60 -2(8) . . . . ?
C58 C57 O4 C60 -21(8) . . . . ?
C58 C59 C60 O4 -11(7) . . . . ?
C59 C60 O4 C57 20(6) . . . . ?
O4 C57 C58 C59 13(8) . . . . ?
C45A C46A C47A C48A -31.7(13) . . . . ?
C46A C45A O1A Y1 -177.4(11) . . . . ?
C46A C45A O1A C48A 1.7(16) . . . . ?
C46A C47A C48A O1A 33.2(13) . . . . ?
C47A C48A O1A Y1 157.2(12) . . . . ?
C47A C48A O1A C45A -21.9(14) . . . . ?
O1A C45A C46A C47A 18.6(14) . . . . ?
C49A O2 C52A C51A -10.9(12) . . . . ?
C49A C50A C51A C52A -28.9(15) . . . . ?
C50A C51A C52A O2 24.4(14) . . . . ?
C52A O2 C49A C50A -8.9(13) . . . . ?
